data_7719688
loop_
_publ_author_name
'Choroba, Katarzyna'
'Machura, Barbara'
'Bie&#x144;ko, Alina'
'Sawka, Jacek'
'Bie&#x144;ko, Dariusz C'
'Rajn&#xe1;k, Cyril'
'Titi&#x161;, J&#xe1;n'
'Bo&#x10d;a, Roman'
'Ozerov, Mykhaylo'
'Ozarowski, Andrew'

_publ_section_title
;
 Further insights into controlling the anisotropy of pentacoordinate
 Co(II) field-supported single-molecule magnets.
;
_journal_issue 45
_journal_name_full 'Dalton transactions (Cambridge, England : 2003)'
_journal_page_first 16973
_journal_page_last 16985
_journal_paper_doi 10.1039/d5dt02098k
_journal_volume 54
_journal_year 2025
_chemical_formula_moiety 'C20 H16 Cl2 Co N4'
_chemical_formula_sum 'C20 H16 Cl2 Co N4'
_chemical_formula_weight 442.20
_space_group_crystal_system triclinic
_space_group_IT_number 2
_space_group_name_Hall '-P 1'
_space_group_name_H-M_alt 'P -1'
_atom_sites_solution_hydrogens geom
_audit_creation_method SHELXL-2014/6
_audit_update_record
;
2025-05-27 deposited with the CCDC.	2025-10-20 downloaded from the CCDC.
;
_cell_angle_alpha 74.073(14)
_cell_angle_beta 78.339(13)
_cell_angle_gamma 88.565(11)
_cell_formula_units_Z 2
_cell_length_a 8.3740(9)
_cell_length_b 10.0249(14)
_cell_length_c 12.009(2)
_cell_measurement_reflns_used 2315
_cell_measurement_temperature 293(2)
_cell_measurement_theta_max 27.5730
_cell_measurement_theta_min 3.9340
_cell_volume 948.9(2)
_computing_cell_refinement 'CrysAlis CCD v. 1.163 (UNIL IC & KUMA 2000)'
_computing_data_collection 'CrysAlis CCD v. 1.163 (UNIL IC & KUMA 2000)'
_computing_data_reduction 'CrysAlis CCD v. 1.163 (UNIL IC & KUMA 2000)'
_computing_molecular_graphics 'Mercury (Macrae, J.Appl.Cryst. 41 (2008) 466-470'
_computing_publication_material 'Olex2 (Dolomanov et al., 2009)'
_computing_structure_refinement 'SHELXL-2014/6 (Sheldrick, 2014)'
_computing_structure_solution 'SHELXS-97 (Sheldrick, 1990)'
_diffrn_ambient_temperature 293(2)
_diffrn_measured_fraction_theta_full 0.975
_diffrn_measured_fraction_theta_max 0.997
_diffrn_measurement_device_type 'Oxford Diffraction Gemini A Ultra'
_diffrn_radiation_type MoK\a
_diffrn_radiation_wavelength 0.71073
_diffrn_reflns_av_R_equivalents 0.0326
_diffrn_reflns_av_unetI/netI 0.0437
_diffrn_reflns_Laue_measured_fraction_full 0.975
_diffrn_reflns_Laue_measured_fraction_max 0.997
_diffrn_reflns_limit_h_max 9
_diffrn_reflns_limit_h_min -8
_diffrn_reflns_limit_k_max 11
_diffrn_reflns_limit_k_min -11
_diffrn_reflns_limit_l_max 13
_diffrn_reflns_limit_l_min -14
_diffrn_reflns_number 7885
_diffrn_reflns_point_group_measured_fraction_full 0.975
_diffrn_reflns_point_group_measured_fraction_max 0.997
_diffrn_reflns_theta_full 25.242
_diffrn_reflns_theta_max 25.046
_diffrn_reflns_theta_min 3.604
_exptl_absorpt_coefficient_mu 1.198
_exptl_absorpt_correction_T_max 1.00000
_exptl_absorpt_correction_T_min 0.60810
_exptl_absorpt_correction_type multi-scan
_exptl_absorpt_process_details 'Blessing, Acta Cryst. A51 (1995) 33-38'
_exptl_crystal_colour black
_exptl_crystal_density_diffrn 1.548
_exptl_crystal_description plate
_exptl_crystal_F_000 450
_exptl_crystal_size_max 0.435
_exptl_crystal_size_mid 0.177
_exptl_crystal_size_min 0.026
_refine_diff_density_max 0.319
_refine_diff_density_min -0.258
_refine_diff_density_rms 0.055
_refine_ls_extinction_method none
_refine_ls_goodness_of_fit_ref 1.030
_refine_ls_hydrogen_treatment constr
_refine_ls_matrix_type full
_refine_ls_number_parameters 245
_refine_ls_number_reflns 3336
_refine_ls_number_restraints 0
_refine_ls_restrained_S_all 1.030
_refine_ls_R_factor_all 0.0517
_refine_ls_R_factor_gt 0.0365
_refine_ls_shift/su_max 0.000
_refine_ls_shift/su_mean 0.000
_refine_ls_structure_factor_coef Fsqd
_refine_ls_weighting_details 'w=1/[\s^2^(Fo^2^)+(0.0386P)^2^+0.0643P] where P=(Fo^2^+2Fc^2^)/3'
_refine_ls_weighting_scheme calc
_refine_ls_wR_factor_gt 0.0795
_refine_ls_wR_factor_ref 0.0855
_reflns_Friedel_coverage 0.000
_reflns_number_gt 2680
_reflns_number_total 3336
_reflns_threshold_expression 'I > 2\s(I)'
_cod_data_source_file d5dt02098k2.cif
_cod_data_source_block Co59
_cod_depositor_comments 'Adding full bibliography for 7719687--7719688.cif.'
_cod_database_code 7719688
_shelx_space_group_comment
;
The symmetry employed for this shelxl refinement is uniquely defined
by the following loop, which should always be used as a source of
symmetry information in preference to the above space-group names.
They are only intended as comments.
;
_shelxl_version_number 2014/6

loop_
_space_group_symop_operation_xyz
'x, y, z'
'-x, -y, -z'

loop_
_atom_site_label
_atom_site_type_symbol
_atom_site_fract_x
_atom_site_fract_y
_atom_site_fract_z
_atom_site_U_iso_or_equiv
_atom_site_adp_type
_atom_site_occupancy
_atom_site_site_symmetry_order
_atom_site_calc_flag
_atom_site_refinement_flags_posn
_atom_site_refinement_flags_adp
_atom_site_refinement_flags_occupancy
_atom_site_disorder_assembly
_atom_site_disorder_group
Co1 Co 0.10376(4) 0.30963(3) 0.28294(3) 0.03658(13) Uani 1 1 d . . . . .
Cl1 Cl 0.00687(10) 0.12336(7) 0.23986(7) 0.0545(2) Uani 1 1 d . . . . .
Cl2 Cl 0.33636(9) 0.26673(8) 0.35680(6) 0.0530(2) Uani 1 1 d . . . . .
N1 N 0.2185(3) 0.4130(2) 0.10256(18) 0.0350(5) Uani 1 1 d . . . . .
N2 N -0.0015(3) 0.4981(2) 0.25068(18) 0.0336(5) Uani 1 1 d . . . . .
N3 N -0.0657(3) 0.3000(2) 0.44642(18) 0.0405(6) Uani 1 1 d . . . . .
N4 N -0.3461(3) 0.9439(2) 0.23852(19) 0.0397(5) Uani 1 1 d . . . . .
C1 C 0.3285(3) 0.3597(3) 0.0309(2) 0.0432(7) Uani 1 1 d . . . . .
H1 H 0.3662 0.2718 0.0612 0.052 Uiso 1 1 calc R U . . .
C2 C 0.3880(3) 0.4282(3) -0.0846(2) 0.0465(7) Uani 1 1 d . . . . .
H2 H 0.4657 0.3880 -0.1314 0.056 Uiso 1 1 calc R U . . .
C3 C 0.3317(4) 0.5583(3) -0.1314(2) 0.0473(7) Uani 1 1 d . . . . .
H3 H 0.3706 0.6067 -0.2101 0.057 Uiso 1 1 calc R U . . .
C4 C 0.2168(3) 0.6149(3) -0.0593(2) 0.0405(7) Uani 1 1 d . . . . .
H4 H 0.1758 0.7016 -0.0890 0.049 Uiso 1 1 calc R U . . .
C5 C 0.1633(3) 0.5409(2) 0.0578(2) 0.0315(6) Uani 1 1 d . . . . .
C6 C 0.0393(3) 0.5911(3) 0.1428(2) 0.0318(6) Uani 1 1 d . . . . .
C7 C -0.0336(3) 0.7176(3) 0.1176(2) 0.0369(6) Uani 1 1 d . . . . .
H7 H -0.0004 0.7811 0.0439 0.044 Uiso 1 1 calc R U . . .
C8 C -0.1572(3) 0.7517(3) 0.2018(2) 0.0349(6) Uani 1 1 d . . . . .
C9 C -0.1958(3) 0.6539(3) 0.3135(2) 0.0387(6) Uani 1 1 d . . . . .
H9 H -0.2747 0.6729 0.3733 0.046 Uiso 1 1 calc R U . . .
C10 C -0.1160(3) 0.5295(3) 0.3341(2) 0.0330(6) Uani 1 1 d . . . . .
C11 C -0.1514(3) 0.4158(3) 0.4482(2) 0.0351(6) Uani 1 1 d . . . . .
C12 C -0.2609(4) 0.4255(3) 0.5468(2) 0.0542(8) Uani 1 1 d . . . . .
H12 H -0.3181 0.5062 0.5467 0.065 Uiso 1 1 calc R U . . .
C13 C -0.2854(5) 0.3132(3) 0.6468(3) 0.0664(10) Uani 1 1 d . . . . .
H13 H -0.3599 0.3182 0.7143 0.080 Uiso 1 1 calc R U . . .
C14 C -0.2004(4) 0.1956(3) 0.6463(3) 0.0569(8) Uani 1 1 d . . . . .
H14 H -0.2159 0.1195 0.7127 0.068 Uiso 1 1 calc R U . . .
C15 C -0.0915(4) 0.1928(3) 0.5450(2) 0.0507(8) Uani 1 1 d . . . . .
H15 H -0.0326 0.1130 0.5444 0.061 Uiso 1 1 calc R U . . .
C16 C -0.2429(3) 0.8795(3) 0.1657(2) 0.0355(6) Uani 1 1 d . . . . .
C17 C -0.2458(4) 0.9539(3) 0.0495(2) 0.0449(7) Uani 1 1 d . . . . .
H17 H -0.1874 0.9347 -0.0186 0.054 Uiso 1 1 calc R U . . .
C18 C -0.3522(4) 1.0623(3) 0.0543(3) 0.0505(8) Uani 1 1 d . . . . .
H18 H -0.3788 1.1280 -0.0102 0.061 Uiso 1 1 calc R U . . .
C19 C -0.4101(4) 1.0548(3) 0.1702(3) 0.0504(8) Uani 1 1 d . . . . .
H19 H -0.4821 1.1159 0.1982 0.060 Uiso 1 1 calc R U . . .
C20 C -0.3669(4) 0.9208(3) 0.3659(2) 0.0557(8) Uani 1 1 d . . . . .
H20A H -0.4384 0.8414 0.4061 0.084 Uiso 1 1 calc R U . . .
H20B H -0.4132 1.0011 0.3874 0.084 Uiso 1 1 calc R U . . .
H20C H -0.2628 0.9048 0.3882 0.084 Uiso 1 1 calc R U . . .

loop_
_atom_site_aniso_label
_atom_site_aniso_U_11
_atom_site_aniso_U_22
_atom_site_aniso_U_33
_atom_site_aniso_U_23
_atom_site_aniso_U_13
_atom_site_aniso_U_12
Co1 0.0422(2) 0.0314(2) 0.0337(2) -0.00829(15) -0.00461(17) 0.01161(16)
Cl1 0.0736(6) 0.0381(4) 0.0515(4) -0.0107(3) -0.0142(4) -0.0007(4)
Cl2 0.0472(4) 0.0714(5) 0.0389(4) -0.0140(4) -0.0085(3) 0.0174(4)
N1 0.0365(12) 0.0346(13) 0.0360(12) -0.0134(10) -0.0077(10) 0.0099(10)
N2 0.0380(12) 0.0303(12) 0.0295(11) -0.0080(9) -0.0014(10) 0.0067(9)
N3 0.0475(14) 0.0342(13) 0.0348(12) -0.0070(10) -0.0015(11) 0.0114(11)
N4 0.0456(14) 0.0323(13) 0.0399(13) -0.0092(10) -0.0082(11) 0.0117(10)
C1 0.0423(16) 0.0424(17) 0.0467(17) -0.0171(13) -0.0079(14) 0.0122(13)
C2 0.0422(17) 0.058(2) 0.0425(16) -0.0261(15) 0.0012(14) 0.0056(14)
C3 0.0463(17) 0.060(2) 0.0322(15) -0.0133(14) 0.0011(14) -0.0071(15)
C4 0.0428(16) 0.0408(16) 0.0338(15) -0.0059(12) -0.0043(13) 0.0001(13)
C5 0.0314(14) 0.0317(14) 0.0311(13) -0.0092(11) -0.0045(12) 0.0003(11)
C6 0.0340(14) 0.0291(14) 0.0311(13) -0.0075(11) -0.0052(12) 0.0023(11)
C7 0.0399(15) 0.0331(15) 0.0332(14) -0.0048(11) -0.0038(13) 0.0048(12)
C8 0.0372(15) 0.0308(14) 0.0383(15) -0.0107(11) -0.0103(13) 0.0064(11)
C9 0.0402(16) 0.0372(16) 0.0357(14) -0.0115(12) -0.0003(13) 0.0095(12)
C10 0.0369(15) 0.0312(14) 0.0310(13) -0.0104(11) -0.0049(12) 0.0038(11)
C11 0.0379(15) 0.0340(15) 0.0315(14) -0.0091(11) -0.0032(12) 0.0041(12)
C12 0.067(2) 0.0466(19) 0.0405(17) -0.0110(14) 0.0043(16) 0.0193(16)
C13 0.081(3) 0.062(2) 0.0378(17) -0.0065(16) 0.0175(17) 0.0172(19)
C14 0.067(2) 0.052(2) 0.0355(16) 0.0008(14) 0.0069(16) 0.0082(16)
C15 0.059(2) 0.0388(17) 0.0434(17) -0.0002(13) -0.0014(15) 0.0122(14)
C16 0.0404(15) 0.0284(14) 0.0391(15) -0.0122(11) -0.0078(13) 0.0062(12)
C17 0.0604(19) 0.0353(16) 0.0407(16) -0.0136(13) -0.0113(15) 0.0111(14)
C18 0.067(2) 0.0359(17) 0.0512(19) -0.0097(14) -0.0242(17) 0.0209(15)
C19 0.0586(19) 0.0358(17) 0.059(2) -0.0163(14) -0.0137(17) 0.0186(14)
C20 0.073(2) 0.0492(19) 0.0446(17) -0.0189(14) -0.0039(16) 0.0192(16)

loop_
_atom_type_symbol
_atom_type_description
_atom_type_scat_dispersion_real
_atom_type_scat_dispersion_imag
_atom_type_scat_source
C C 0.0033 0.0016 'International Tables Vol C Tables 4.2.6.8 and 6.1.1.4'
H H 0.0000 0.0000 'International Tables Vol C Tables 4.2.6.8 and 6.1.1.4'
N N 0.0061 0.0033 'International Tables Vol C Tables 4.2.6.8 and 6.1.1.4'
Co Co 0.3494 0.9721 'International Tables Vol C Tables 4.2.6.8 and 6.1.1.4'
Cl Cl 0.1484 0.1585 'International Tables Vol C Tables 4.2.6.8 and 6.1.1.4'

loop_
_geom_angle_atom_site_label_1
_geom_angle_atom_site_label_2
_geom_angle_atom_site_label_3
_geom_angle
_geom_angle_site_symmetry_1
_geom_angle_site_symmetry_3
_geom_angle_publ_flag
N2 Co1 N3 76.42(8) . . ?
N2 Co1 N1 76.18(8) . . ?
N3 Co1 N1 152.59(8) . . ?
N2 Co1 Cl1 122.95(6) . . ?
N3 Co1 Cl1 99.15(7) . . ?
N1 Co1 Cl1 95.16(6) . . ?
N2 Co1 Cl2 123.64(6) . . ?
N3 Co1 Cl2 98.26(6) . . ?
N1 Co1 Cl2 97.32(6) . . ?
Cl1 Co1 Cl2 113.35(3) . . ?
C1 N1 C5 118.3(2) . . ?
C1 N1 Co1 126.30(17) . . ?
C5 N1 Co1 115.28(16) . . ?
C10 N2 C6 119.2(2) . . ?
C10 N2 Co1 120.46(16) . . ?
C6 N2 Co1 120.26(17) . . ?
C15 N3 C11 118.1(2) . . ?
C15 N3 Co1 126.73(19) . . ?
C11 N3 Co1 115.20(16) . . ?
C19 N4 C16 108.7(2) . . ?
C19 N4 C20 121.7(2) . . ?
C16 N4 C20 128.7(2) . . ?
N1 C1 C2 123.0(3) . . ?
C1 C2 C3 119.3(3) . . ?
C4 C3 C2 118.7(3) . . ?
C3 C4 C5 119.1(2) . . ?
N1 C5 C4 121.6(2) . . ?
N1 C5 C6 114.7(2) . . ?
C4 C5 C6 123.7(2) . . ?
N2 C6 C7 121.4(2) . . ?
N2 C6 C5 113.5(2) . . ?
C7 C6 C5 125.1(2) . . ?
C6 C7 C8 120.7(2) . . ?
C7 C8 C9 116.7(2) . . ?
C7 C8 C16 118.2(2) . . ?
C9 C8 C16 125.0(2) . . ?
C10 C9 C8 119.8(3) . . ?
N2 C10 C9 122.1(2) . . ?
N2 C10 C11 113.5(2) . . ?
C9 C10 C11 124.4(2) . . ?
N3 C11 C12 121.6(2) . . ?
N3 C11 C10 114.4(2) . . ?
C12 C11 C10 124.0(2) . . ?
C11 C12 C13 119.1(3) . . ?
C14 C13 C12 120.1(3) . . ?
C13 C14 C15 118.1(3) . . ?
N3 C15 C14 123.1(3) . . ?
N4 C16 C17 107.0(2) . . ?
N4 C16 C8 127.0(2) . . ?
C17 C16 C8 125.8(3) . . ?
C16 C17 C18 107.4(3) . . ?
C19 C18 C17 107.7(2) . . ?
C18 C19 N4 109.2(2) . . ?

loop_
_geom_bond_atom_site_label_1
_geom_bond_atom_site_label_2
_geom_bond_distance
_geom_bond_site_symmetry_2
_geom_bond_publ_flag
Co1 N2 2.037(2) . ?
Co1 N3 2.157(2) . ?
Co1 N1 2.160(2) . ?
Co1 Cl1 2.2779(9) . ?
Co1 Cl2 2.2831(8) . ?
N1 C1 1.335(3) . ?
N1 C5 1.356(3) . ?
N2 C10 1.338(3) . ?
N2 C6 1.356(3) . ?
N3 C15 1.346(3) . ?
N3 C11 1.353(3) . ?
N4 C19 1.357(3) . ?
N4 C16 1.380(3) . ?
N4 C20 1.458(3) . ?
C1 C2 1.364(4) . ?
C2 C3 1.383(4) . ?
C3 C4 1.380(4) . ?
C4 C5 1.386(3) . ?
C5 C6 1.483(3) . ?
C6 C7 1.378(3) . ?
C7 C8 1.400(4) . ?
C8 C9 1.409(4) . ?
C8 C16 1.456(3) . ?
C9 C10 1.386(3) . ?
C10 C11 1.503(3) . ?
C11 C12 1.368(4) . ?
C12 C13 1.386(4) . ?
C13 C14 1.362(4) . ?
C14 C15 1.372(4) . ?
C16 C17 1.395(4) . ?
C17 C18 1.395(4) . ?
C18 C19 1.360(4) . ?

loop_
_geom_hbond_atom_site_label_D
_geom_hbond_atom_site_label_H
_geom_hbond_atom_site_label_A
_geom_hbond_distance_DH
_geom_hbond_distance_HA
_geom_hbond_distance_DA
_geom_hbond_angle_DHA
_geom_hbond_site_symmetry_A
C3 H3 Cl2 0.93 2.81 3.567(3) 138.8 2_665
C4 H4 Cl1 0.93 2.82 3.656(3) 150.4 2_565
C12 H12 Cl2 0.93 2.81 3.582(3) 140.9 2_566
